data_2218002
loop_
_publ_author_name
'Fischer, Conrad'
'Gruber, Tobias'
'Seichter, Wilhelm'
'Schindler, Diana'
'Weber, Edwin'

_publ_section_title
;
 5,11,17,23-Tetra-<i>tert</i>-butyl-25,26,27,28-tetramethoxycalix[4]arene
 dichloromethane hemisolvate
;
_journal_coeditor_code SI2068
_journal_issue 4
_journal_name_full 'Acta Crystallographica Section E'
_journal_page_first o673
_journal_paper_doi 10.1107/S1600536808002304
_journal_volume 64
_journal_year 2008
_chemical_formula_iupac 'C48 H64 O4, 0.5C H2 Cl2'
_chemical_formula_moiety 'C48 H64 O4, 0.5(C H2 Cl2)'
_chemical_formula_sum 'C48.5 H65 Cl O4'
_chemical_formula_weight 747.46
_chemical_name_systematic
;
5,11,17,23-Tetra-<i>tert</i>-butyl-25,26,27,28-tetramethoxycalix[4]arene
dichloromethane hemisolvate
;
_space_group_IT_number 14
_symmetry_cell_setting monoclinic
_symmetry_space_group_name_Hall '-P 2ybc'
_symmetry_space_group_name_H-M 'P 1 21/c 1'
_atom_sites_solution_hydrogens geom
_atom_sites_solution_primary direct
_atom_sites_solution_secondary difmap
_audit_creation_method SHELXL-97
_cell_angle_alpha 90.00
_cell_angle_beta 103.097(2)
_cell_angle_gamma 90.00
_cell_formula_units_Z 8
_cell_length_a 16.7012(6)
_cell_length_b 19.7113(8)
_cell_length_c 28.2577(11)
_cell_measurement_temperature 133(2)
_cell_volume 9060.5(6)
_computing_cell_refinement 'SAINT-NT (Bruker, 2004)'
_computing_data_collection 'APEX2 (Bruker, 2004)'
_computing_data_reduction 'SAINT-NT (Bruker, 2004)'
_computing_molecular_graphics 'SHELXTL (Sheldrick, 2008)'
_computing_publication_material 'SHELXTL (Sheldrick, 2008)'
_computing_structure_refinement 'SHELXL97 (Sheldrick, 2008)'
_computing_structure_solution 'SHELXS97 (Sheldrick, 2008)'
_diffrn_ambient_temperature 133(2)
_diffrn_measured_fraction_theta_full 0.998
_diffrn_measured_fraction_theta_max 0.998
_diffrn_measurement_device_type 'Bruker Kappa APEXII CCD'
_diffrn_measurement_method '\f and \w'
_diffrn_radiation_monochromator graphite
_diffrn_radiation_source 'fine-focus sealed tube'
_diffrn_radiation_type MoK\a
_diffrn_radiation_wavelength 0.71073
_diffrn_reflns_av_R_equivalents 0.0506
_diffrn_reflns_av_sigmaI/netI 0.0395
_diffrn_reflns_limit_h_max 19
_diffrn_reflns_limit_h_min -21
_diffrn_reflns_limit_k_max 25
_diffrn_reflns_limit_k_min -25
_diffrn_reflns_limit_l_max 36
_diffrn_reflns_limit_l_min -36
_diffrn_reflns_number 186561
_diffrn_reflns_theta_full 27.50
_diffrn_reflns_theta_max 27.50
_diffrn_reflns_theta_min 1.25
_diffrn_standards_decay_% 0
_exptl_absorpt_coefficient_mu 0.124
_exptl_absorpt_correction_T_max 0.9292
_exptl_absorpt_correction_T_min 0.9292
_exptl_absorpt_correction_type multi-scan
_exptl_absorpt_process_details '(SADABS; Sheldrick, 2004)'
_exptl_crystal_colour colourless
_exptl_crystal_density_diffrn 1.096
_exptl_crystal_density_method 'not measured'
_exptl_crystal_description irregular
_exptl_crystal_F_000 3240
_exptl_crystal_size_max 0.60
_exptl_crystal_size_mid 0.60
_exptl_crystal_size_min 0.60
_refine_diff_density_max 0.825
_refine_diff_density_min -1.127
_refine_ls_extinction_method none
_refine_ls_goodness_of_fit_ref 1.207
_refine_ls_hydrogen_treatment constr
_refine_ls_matrix_type full
_refine_ls_number_parameters 1058
_refine_ls_number_reflns 20781
_refine_ls_number_restraints 0
_refine_ls_restrained_S_all 1.207
_refine_ls_R_factor_all 0.1341
_refine_ls_R_factor_gt 0.0734
_refine_ls_shift/su_max 0.040
_refine_ls_shift/su_mean 0.001
_refine_ls_structure_factor_coef Fsqd
_refine_ls_weighting_details 'w=1/[\s^2^(Fo^2^)+(0.1495P)^2^+1.8277P] where P=(Fo^2^+2Fc^2^)/3'
_refine_ls_weighting_scheme calc
_refine_ls_wR_factor_gt 0.2328
_refine_ls_wR_factor_ref 0.2718
_reflns_number_gt 12758
_reflns_number_total 20781
_reflns_threshold_expression I>2\s(I)
_cod_data_source_file si2068.cif
_cod_data_source_block I
_cod_original_sg_symbol_H-M 'P 21/c'
_cod_original_formula_sum 'C48.5 H65 Cl1 O4'
_cod_database_code 2218002
_cod_database_fobs_code 2218002

loop_
_symmetry_equiv_pos_as_xyz
'x, y, z'
'-x, y+1/2, -z+1/2'
'-x, -y, -z'
'x, -y-1/2, z-1/2'

loop_
_atom_site_type_symbol
_atom_site_label
_atom_site_fract_x
_atom_site_fract_y
_atom_site_fract_z
_atom_site_U_iso_or_equiv
_atom_site_adp_type
_atom_site_calc_flag
_atom_site_refinement_flags
_atom_site_occupancy
_atom_site_disorder_assembly
_atom_site_disorder_group
O O1 0.60280(10) 0.76526(9) 0.76127(6) 0.0273(4) Uani d . 1 . .
O O2 0.42283(10) 0.73542(8) 0.71821(6) 0.0265(4) Uani d . 1 . .
O O3 0.34908(10) 0.62305(9) 0.76518(6) 0.0280(4) Uani d . 1 . .
O O4 0.57295(11) 0.54128(9) 0.72312(6) 0.0311(4) Uani d . 1 . .
C C1 0.60986(14) 0.74154(12) 0.71608(9) 0.0238(5) Uani d . 1 . .
C C2 0.65502(14) 0.68252(13) 0.71359(9) 0.0252(5) Uani d . 1 . .
C C3 0.66089(15) 0.65863(14) 0.66799(9) 0.0293(5) Uani d . 1 . .
H H3 0.6913 0.6184 0.6660 0.035 Uiso calc R 1 . .
C C4 0.62337(16) 0.69217(14) 0.62514(9) 0.0302(6) Uani d . 1 . .
C C5 0.57696(16) 0.74944(13) 0.62940(9) 0.0296(6) Uani d . 1 . .
H H5 0.5500 0.7726 0.6007 0.035 Uiso calc R 1 . .
C C6 0.56842(15) 0.77421(12) 0.67407(9) 0.0252(5) Uani d . 1 . .
C C7 0.51028(16) 0.83291(13) 0.67603(10) 0.0302(6) Uani d . 1 . .
H H7A 0.5139 0.8460 0.7103 0.036 Uiso calc R 1 . .
H H7B 0.5264 0.8726 0.6588 0.036 Uiso calc R 1 . .
C C8 0.38253(15) 0.76378(12) 0.67482(9) 0.0243(5) Uani d . 1 . .
C C9 0.42270(15) 0.81254(12) 0.65258(9) 0.0267(5) Uani d . 1 . .
C C10 0.38306(16) 0.83698(13) 0.60731(10) 0.0316(6) Uani d . 1 . .
H H10 0.4094 0.8710 0.5924 0.038 Uiso calc R 1 . .
C C11 0.30530(16) 0.81335(13) 0.58257(10) 0.0309(6) Uani d . 1 . .
C C12 0.26764(15) 0.76518(13) 0.60595(10) 0.0296(6) Uani d . 1 . .
H H12 0.2147 0.7489 0.5902 0.035 Uiso calc R 1 . .
C C13 0.30470(15) 0.73966(12) 0.65185(9) 0.0257(5) Uani d . 1 . .
C C14 0.26261(15) 0.68638(13) 0.67634(10) 0.0287(5) Uani d . 1 . .
H H14C 0.2046 0.6820 0.6585 0.034 Uiso calc R 1 . .
H H14D 0.2631 0.7011 0.7099 0.034 Uiso calc R 1 . .
C C15 0.34700(14) 0.58927(11) 0.72173(9) 0.0232(5) Uani d . 1 . .
C C16 0.30485(14) 0.61746(12) 0.67787(9) 0.0236(5) Uani d . 1 . .
C C17 0.30437(15) 0.58322(13) 0.63478(9) 0.0278(5) Uani d . 1 . .
H H17 0.2757 0.6025 0.6049 0.033 Uiso calc R 1 . .
C C18 0.34481(16) 0.52136(13) 0.63419(10) 0.0304(6) Uani d . 1 . .
C C19 0.38780(16) 0.49575(12) 0.67860(10) 0.0284(5) Uani d . 1 . .
H H19 0.4162 0.4539 0.6790 0.034 Uiso calc R 1 . .
C C20 0.39083(14) 0.52889(12) 0.72225(9) 0.0236(5) Uani d . 1 . .
C C21 0.44439(16) 0.50240(13) 0.76944(10) 0.0293(6) Uani d . 1 . .
H H21C 0.4094 0.4937 0.7928 0.035 Uiso calc R 1 . .
H H21D 0.4691 0.4587 0.7630 0.035 Uiso calc R 1 . .
C C22 0.57354(14) 0.56945(12) 0.76836(9) 0.0243(5) Uani d . 1 . .
C C23 0.51265(14) 0.55093(12) 0.79241(9) 0.0254(5) Uani d . 1 . .
C C24 0.51367(16) 0.58064(14) 0.83718(10) 0.0302(6) Uani d . 1 . .
H H24 0.4727 0.5680 0.8540 0.036 Uiso calc R 1 . .
C C25 0.57315(16) 0.62863(14) 0.85844(9) 0.0316(6) Uani d . 1 A .
C C26 0.63137(16) 0.64655(14) 0.83222(9) 0.0293(5) Uani d . 1 . .
H H26 0.6717 0.6796 0.8455 0.035 Uiso calc R 1 . .
C C27 0.63274(14) 0.61798(12) 0.78739(9) 0.0242(5) Uani d . 1 . .
C C28 0.69414(15) 0.64219(14) 0.75891(9) 0.0274(5) Uani d . 1 . .
H H28C 0.7228 0.6023 0.7492 0.033 Uiso calc R 1 . .
H H28D 0.7359 0.6709 0.7803 0.033 Uiso calc R 1 . .
C C29 0.6327(2) 0.66758(17) 0.57503(10) 0.0466(8) Uani d . 1 . .
C C30 0.6708(4) 0.5982(3) 0.57684(15) 0.1008(19) Uani d . 1 . .
H H30A 0.7255 0.5990 0.5987 0.151 Uiso calc R 1 . .
H H30B 0.6757 0.5850 0.5442 0.151 Uiso calc R 1 . .
H H30C 0.6361 0.5653 0.5888 0.151 Uiso calc R 1 . .
C C31 0.6929(4) 0.7179(3) 0.55764(17) 0.1027(19) Uani d . 1 . .
H H31A 0.6734 0.7645 0.5593 0.154 Uiso calc R 1 . .
H H31B 0.6950 0.7073 0.5241 0.154 Uiso calc R 1 . .
H H31C 0.7481 0.7134 0.5786 0.154 Uiso calc R 1 . .
C C32 0.5536(3) 0.6726(3) 0.53776(14) 0.0903(16) Uani d . 1 . .
H H32A 0.5128 0.6424 0.5468 0.135 Uiso calc R 1 . .
H H32B 0.5625 0.6591 0.5060 0.135 Uiso calc R 1 . .
H H32C 0.5335 0.7194 0.5361 0.135 Uiso calc R 1 . .
C C33 0.66670(17) 0.81078(14) 0.78376(10) 0.0335(6) Uani d . 1 . .
H H33A 0.7202 0.7913 0.7825 0.050 Uiso calc R 1 . .
H H33B 0.6642 0.8180 0.8177 0.050 Uiso calc R 1 . .
H H33C 0.6596 0.8543 0.7665 0.050 Uiso calc R 1 . .
C C34 0.26726(19) 0.84015(16) 0.53167(11) 0.0418(7) Uani d . 1 . .
C C35 0.3259(2) 0.8256(2) 0.49815(12) 0.0536(9) Uani d . 1 . .
H H35A 0.3778 0.8497 0.5101 0.080 Uiso calc R 1 . .
H H35B 0.3008 0.8409 0.4651 0.080 Uiso calc R 1 . .
H H35C 0.3365 0.7767 0.4978 0.080 Uiso calc R 1 . .
C C36 0.2521(2) 0.91672(18) 0.53399(14) 0.0592(10) Uani d . 1 . .
H H36A 0.2099 0.9251 0.5524 0.089 Uiso calc R 1 . .
H H36B 0.2335 0.9346 0.5010 0.089 Uiso calc R 1 . .
H H36C 0.3033 0.9394 0.5501 0.089 Uiso calc R 1 . .
C C37 0.1848(2) 0.8052(2) 0.50887(13) 0.0614(10) Uani d . 1 . .
H H37A 0.1934 0.7561 0.5073 0.092 Uiso calc R 1 . .
H H37B 0.1636 0.8229 0.4760 0.092 Uiso calc R 1 . .
H H37C 0.1451 0.8144 0.5288 0.092 Uiso calc R 1 . .
C C38 0.41349(18) 0.77014(15) 0.76099(10) 0.0354(6) Uani d . 1 . .
H H38D 0.4361 0.8161 0.7613 0.053 Uiso calc R 1 . .
H H38E 0.4430 0.7454 0.7898 0.053 Uiso calc R 1 . .
H H38F 0.3550 0.7728 0.7613 0.053 Uiso calc R 1 . .
C C39 0.3431(2) 0.48364(16) 0.58658(11) 0.0442(7) Uani d . 1 . .
C C40 0.3160(5) 0.5286(3) 0.54277(16) 0.123(3) Uani d . 1 . .
H H40A 0.3502 0.5695 0.5466 0.185 Uiso calc R 1 . .
H H40B 0.2584 0.5414 0.5396 0.185 Uiso calc R 1 . .
H H40C 0.3219 0.5040 0.5136 0.185 Uiso calc R 1 . .
C C41 0.2830(5) 0.4240(3) 0.58312(18) 0.119(2) Uani d . 1 . .
H H41A 0.2978 0.3886 0.5623 0.179 Uiso calc R 1 . .
H H41B 0.2270 0.4399 0.5692 0.179 Uiso calc R 1 . .
H H41C 0.2859 0.4055 0.6156 0.179 Uiso calc R 1 . .
C C42 0.4238(5) 0.4509(5) 0.5877(2) 0.188(5) Uani d . 1 . .
H H42A 0.4447 0.4300 0.6196 0.282 Uiso calc R 1 . .
H H42B 0.4630 0.4851 0.5818 0.282 Uiso calc R 1 . .
H H42C 0.4169 0.4159 0.5625 0.282 Uiso calc R 1 . .
C C43 0.28403(18) 0.60501(15) 0.78743(11) 0.0371(6) Uani d . 1 . .
H H43A 0.2313 0.6117 0.7643 0.056 Uiso calc R 1 . .
H H43B 0.2862 0.6336 0.8160 0.056 Uiso calc R 1 . .
H H43C 0.2897 0.5573 0.7973 0.056 Uiso calc R 1 . .
C C44 0.57290(18) 0.66186(17) 0.90742(10) 0.0406(7) Uani d . 1 . .
C C45B 0.5733(5) 0.7411(3) 0.9013(2) 0.063(2) Uani d P 0.599(9) A 1
H H45D 0.5230 0.7554 0.8783 0.094 Uiso calc PR 0.599(9) A 1
H H45E 0.6212 0.7546 0.8889 0.094 Uiso calc PR 0.599(9) A 1
H H45F 0.5760 0.7628 0.9328 0.094 Uiso calc PR 0.599(9) A 1
C C46B 0.6508(4) 0.6418(4) 0.94219(19) 0.056(2) Uani d P 0.599(9) A 1
H H46D 0.6535 0.6638 0.9736 0.085 Uiso calc PR 0.599(9) A 1
H H46E 0.6979 0.6561 0.9293 0.085 Uiso calc PR 0.599(9) A 1
H H46F 0.6520 0.5925 0.9464 0.085 Uiso calc PR 0.599(9) A 1
C C47B 0.4999(5) 0.6429(6) 0.9272(3) 0.086(4) Uani d P 0.599(9) A 1
H H47D 0.5012 0.5940 0.9339 0.129 Uiso calc PR 0.599(9) A 1
H H47E 0.4493 0.6542 0.9034 0.129 Uiso calc PR 0.599(9) A 1
H H47F 0.5016 0.6679 0.9574 0.129 Uiso calc PR 0.599(9) A 1
C C48 0.61588(19) 0.47793(16) 0.72585(13) 0.0491(8) Uani d . 1 . .
H H48A 0.6751 0.4859 0.7369 0.074 Uiso calc R 1 . .
H H48B 0.6045 0.4567 0.6937 0.074 Uiso calc R 1 . .
H H48C 0.5974 0.4479 0.7488 0.074 Uiso calc R 1 . .
C C45 0.6427(9) 0.7115(7) 0.9256(4) 0.086(5) Uani d P 0.401(9) A 2
H H45A 0.6489 0.7190 0.9605 0.129 Uiso calc PR 0.401(9) A 2
H H45B 0.6304 0.7547 0.9083 0.129 Uiso calc PR 0.401(9) A 2
H H45C 0.6939 0.6929 0.9196 0.129 Uiso calc PR 0.401(9) A 2
C C46 0.5904(8) 0.6036(7) 0.9475(3) 0.080(4) Uani d P 0.401(9) A 2
H H46A 0.5985 0.6239 0.9799 0.121 Uiso calc PR 0.401(9) A 2
H H46B 0.6399 0.5785 0.9449 0.121 Uiso calc PR 0.401(9) A 2
H H46C 0.5434 0.5725 0.9423 0.121 Uiso calc PR 0.401(9) A 2
C C47 0.4894(8) 0.6916(8) 0.9057(4) 0.080(5) Uani d P 0.401(9) A 2
H H47A 0.4473 0.6569 0.8949 0.121 Uiso calc PR 0.401(9) A 2
H H47B 0.4798 0.7297 0.8828 0.121 Uiso calc PR 0.401(9) A 2
H H47C 0.4867 0.7077 0.9381 0.121 Uiso calc PR 0.401(9) A 2
O O1A 1.17566(10) 0.39965(9) 0.79774(6) 0.0261(4) Uani d . 1 . .
O O2A 1.03065(10) 0.48985(8) 0.75598(6) 0.0253(4) Uani d . 1 . .
O O3A 0.88555(10) 0.49010(8) 0.80712(6) 0.0271(4) Uani d . 1 . .
O O4A 0.94633(10) 0.27854(8) 0.76393(6) 0.0263(4) Uani d . 1 . .
C C1A 1.14831(13) 0.36509(12) 0.75435(8) 0.0222(5) Uani d . 1 . .
C C2A 1.12314(14) 0.29761(12) 0.75532(9) 0.0238(5) Uani d . 1 . .
C C3A 1.09746(15) 0.26289(12) 0.71166(9) 0.0251(5) Uani d . 1 . .
H H3A 1.0822 0.2165 0.7123 0.030 Uiso calc R 1 . .
C C4A 1.09350(14) 0.29436(13) 0.66678(9) 0.0256(5) Uani d . 1 . .
C C5A 1.11584(15) 0.36271(13) 0.66732(9) 0.0261(5) Uani d . 1 . .
H H5A 1.1125 0.3854 0.6373 0.031 Uiso calc R 1 . .
C C6A 1.14280(14) 0.39868(12) 0.71022(9) 0.0236(5) Uani d . 1 . .
C C7A 1.16345(15) 0.47365(12) 0.70879(10) 0.0271(5) Uani d . 1 . .
H H7A1 1.2047 0.4799 0.6890 0.032 Uiso calc R 1 . .
H H7A2 1.1881 0.4894 0.7422 0.032 Uiso calc R 1 . .
C C8A 1.02534(15) 0.52380(11) 0.71257(9) 0.0231(5) Uani d . 1 . .
C C9A 1.08823(15) 0.51668(12) 0.68767(9) 0.0253(5) Uani d . 1 . .
C C10A 1.07839(16) 0.54748(12) 0.64226(9) 0.0271(5) Uani d . 1 . .
H H10A 1.1213 0.5435 0.6254 0.033 Uiso calc R 1 . .
C C11A 1.00809(16) 0.58383(12) 0.62079(9) 0.0281(5) Uani d . 1 B .
C C12A 0.94694(16) 0.58977(12) 0.64691(9) 0.0274(5) Uani d . 1 . .
H H12A 0.8987 0.6147 0.6330 0.033 Uiso calc R 1 . .
C C13A 0.95378(15) 0.56060(11) 0.69247(9) 0.0246(5) Uani d . 1 . .
C C14A 0.88412(15) 0.56362(12) 0.71865(9) 0.0258(5) Uani d . 1 . .
H H14A 0.8421 0.5963 0.7019 0.031 Uiso calc R 1 . .
H H14B 0.9054 0.5799 0.7523 0.031 Uiso calc R 1 . .
C C15A 0.84881(13) 0.45960(12) 0.76320(9) 0.0214(5) Uani d . 1 . .
C C16A 0.84482(14) 0.49415(12) 0.71992(9) 0.0226(5) Uani d . 1 . .
C C17A 0.80957(15) 0.46159(12) 0.67593(9) 0.0258(5) Uani d . 1 . .
H H17A 0.8058 0.4855 0.6463 0.031 Uiso calc R 1 . .
C C18A 0.78017(14) 0.39570(12) 0.67430(9) 0.0245(5) Uani d . 1 . .
C C19A 0.78754(14) 0.36195(12) 0.71858(9) 0.0243(5) Uani d . 1 . .
H H19A 0.7680 0.3167 0.7183 0.029 Uiso calc R 1 . .
C C20A 0.82237(14) 0.39208(12) 0.76307(9) 0.0226(5) Uani d . 1 . .
C C21A 0.83696(14) 0.35087(12) 0.80954(9) 0.0246(5) Uani d . 1 . .
H H21A 0.8117 0.3055 0.8022 0.030 Uiso calc R 1 . .
H H21B 0.8093 0.3735 0.8328 0.030 Uiso calc R 1 . .
C C22A 0.97906(14) 0.30570(11) 0.80969(8) 0.0219(5) Uani d . 1 . .
C C23A 0.92743(14) 0.34220(11) 0.83324(9) 0.0220(5) Uani d . 1 . .
C C24A 0.96146(15) 0.37132(12) 0.87778(9) 0.0254(5) Uani d . 1 . .
H H24A 0.9264 0.3952 0.8942 0.031 Uiso calc R 1 . .
C C25A 1.04513(15) 0.36707(12) 0.89966(9) 0.0256(5) Uani d . 1 . .
C C26A 1.09458(15) 0.33049(12) 0.87496(9) 0.0256(5) Uani d . 1 . .
H H26A 1.1516 0.3262 0.8892 0.031 Uiso calc R 1 . .
C C27A 1.06315(15) 0.30008(12) 0.83016(8) 0.0235(5) Uani d . 1 . .
C C28A 1.11987(15) 0.26372(12) 0.80311(9) 0.0251(5) Uani d . 1 . .
H H28A 1.1760 0.2623 0.8241 0.030 Uiso calc R 1 . .
H H28B 1.1008 0.2164 0.7966 0.030 Uiso calc R 1 . .
C C29A 1.06832(16) 0.25501(14) 0.61851(9) 0.0324(6) Uani d . 1 . .
C C30A 1.0112(3) 0.2970(2) 0.58006(13) 0.0701(12) Uani d . 1 . .
H H30D 0.9668 0.3156 0.5936 0.105 Uiso calc R 1 . .
H H30E 0.9879 0.2683 0.5520 0.105 Uiso calc R 1 . .
H H30F 1.0422 0.3343 0.5698 0.105 Uiso calc R 1 . .
C C31A 1.0241(3) 0.18939(19) 0.62370(13) 0.0700(12) Uani d . 1 . .
H H31D 0.9752 0.1991 0.6363 0.105 Uiso calc R 1 . .
H H31E 1.0609 0.1592 0.6463 0.105 Uiso calc R 1 . .
H H31F 1.0074 0.1673 0.5919 0.105 Uiso calc R 1 . .
C C32A 1.1460(2) 0.2390(3) 0.60063(17) 0.103(2) Uani d . 1 . .
H H32D 1.1306 0.2232 0.5669 0.154 Uiso calc R 1 . .
H H32E 1.1774 0.2035 0.6211 0.154 Uiso calc R 1 . .
H H32F 1.1797 0.2800 0.6024 0.154 Uiso calc R 1 . .
C C33A 1.26088(17) 0.38840(17) 0.81930(11) 0.0430(7) Uani d . 1 . .
H H33D 1.2731 0.3398 0.8186 0.064 Uiso calc R 1 . .
H H33E 1.2732 0.4043 0.8530 0.064 Uiso calc R 1 . .
H H33F 1.2947 0.4134 0.8010 0.064 Uiso calc R 1 . .
C C34A 0.99674(17) 0.61515(14) 0.56982(9) 0.0322(6) Uani d . 1 . .
C C35A 0.9877(4) 0.6895(2) 0.57200(19) 0.0547(17) Uani d P 0.635(5) B 3
H H35D 0.9740 0.7080 0.5389 0.082 Uiso calc PR 0.635(5) B 3
H H35E 1.0394 0.7094 0.5900 0.082 Uiso calc PR 0.635(5) B 3
H H35F 0.9436 0.7004 0.5885 0.082 Uiso calc PR 0.635(5) B 3
C C36A 0.9233(3) 0.5804(3) 0.53682(17) 0.0476(14) Uani d P 0.635(5) B 3
H H36D 0.9160 0.5981 0.5037 0.071 Uiso calc PR 0.635(5) B 3
H H36E 0.8737 0.5893 0.5488 0.071 Uiso calc PR 0.635(5) B 3
H H36F 0.9331 0.5313 0.5367 0.071 Uiso calc PR 0.635(5) B 3
C C37A 1.0737(3) 0.6005(3) 0.54710(16) 0.0412(12) Uani d P 0.635(5) B 3
H H37D 1.0828 0.5514 0.5462 0.062 Uiso calc PR 0.635(5) B 3
H H37E 1.1226 0.6223 0.5671 0.062 Uiso calc PR 0.635(5) B 3
H H37F 1.0633 0.6188 0.5140 0.062 Uiso calc PR 0.635(5) B 3
C C38A 1.06639(17) 0.52777(14) 0.79879(10) 0.0324(6) Uani d . 1 . .
H H38A 1.1232 0.5397 0.7984 0.049 Uiso calc R 1 . .
H H38B 1.0659 0.5003 0.8276 0.049 Uiso calc R 1 . .
H H38C 1.0345 0.5693 0.7997 0.049 Uiso calc R 1 . .
C C39A 0.74262(18) 0.35964(14) 0.62626(10) 0.0349(6) Uani d . 1 . .
C C40A 0.7667(4) 0.3932(2) 0.58367(13) 0.0836(15) Uani d . 1 . .
H H40D 0.7493 0.4408 0.5818 0.125 Uiso calc R 1 . .
H H40E 0.7399 0.3697 0.5537 0.125 Uiso calc R 1 . .
H H40F 0.8265 0.3908 0.5878 0.125 Uiso calc R 1 . .
C C41A 0.6505(3) 0.3582(4) 0.61861(19) 0.136(3) Uani d . 1 . .
H H41D 0.6354 0.3370 0.6467 0.204 Uiso calc R 1 . .
H H41E 0.6269 0.3321 0.5893 0.204 Uiso calc R 1 . .
H H41F 0.6292 0.4047 0.6148 0.204 Uiso calc R 1 . .
C C42A 0.7712(5) 0.2869(2) 0.62814(16) 0.128(3) Uani d . 1 . .
H H42D 0.8311 0.2853 0.6393 0.192 Uiso calc R 1 . .
H H42E 0.7550 0.2668 0.5956 0.192 Uiso calc R 1 . .
H H42F 0.7459 0.2613 0.6507 0.192 Uiso calc R 1 . .
C C43A 0.82867(19) 0.51704(15) 0.83343(10) 0.0377(6) Uani d . 1 . .
H H43D 0.8070 0.5604 0.8190 0.057 Uiso calc R 1 . .
H H43E 0.8569 0.5242 0.8674 0.057 Uiso calc R 1 . .
H H43F 0.7833 0.4850 0.8318 0.057 Uiso calc R 1 . .
C C44A 1.07984(17) 0.40356(14) 0.94792(10) 0.0331(6) Uani d . 1 . .
C C45A 1.0699(2) 0.48036(17) 0.93963(13) 0.0556(9) Uani d . 1 . .
H H45G 1.0923 0.5043 0.9702 0.083 Uiso calc R 1 . .
H H45H 1.0115 0.4914 0.9283 0.083 Uiso calc R 1 . .
H H45I 1.0997 0.4945 0.9151 0.083 Uiso calc R 1 . .
C C46A 1.0315(2) 0.3829(2) 0.98586(11) 0.0531(9) Uani d . 1 . .
H H46G 1.0323 0.3334 0.9892 0.080 Uiso calc R 1 . .
H H46H 0.9745 0.3985 0.9753 0.080 Uiso calc R 1 . .
H H46I 1.0568 0.4037 1.0172 0.080 Uiso calc R 1 . .
C C47A 1.1702(2) 0.3878(2) 0.96844(13) 0.0643(11) Uani d . 1 . .
H H47G 1.1778 0.3385 0.9715 0.096 Uiso calc R 1 . .
H H47H 1.1881 0.4089 1.0005 0.096 Uiso calc R 1 . .
H H47I 1.2030 0.4057 0.9465 0.096 Uiso calc R 1 . .
C C48A 0.92307(18) 0.20899(14) 0.76376(11) 0.0360(6) Uani d . 1 . .
H H48D 0.9717 0.1813 0.7769 0.054 Uiso calc R 1 . .
H H48E 0.8987 0.1947 0.7304 0.054 Uiso calc R 1 . .
H H48F 0.8828 0.2032 0.7838 0.054 Uiso calc R 1 . .
C C35C 1.0582(5) 0.6725(4) 0.5717(3) 0.040(2) Uani d P 0.365(5) B 4
H H35G 1.1141 0.6540 0.5790 0.060 Uiso calc PR 0.365(5) B 4
H H35H 1.0525 0.7049 0.5970 0.060 Uiso calc PR 0.365(5) B 4
H H35I 1.0475 0.6957 0.5402 0.060 Uiso calc PR 0.365(5) B 4
C C36C 0.9067(5) 0.6548(4) 0.5526(3) 0.038(2) Uani d P 0.365(5) B 4
H H36G 0.9020 0.6744 0.5203 0.058 Uiso calc PR 0.365(5) B 4
H H36H 0.9031 0.6910 0.5759 0.058 Uiso calc PR 0.365(5) B 4
H H36I 0.8619 0.6223 0.5517 0.058 Uiso calc PR 0.365(5) B 4
C C37C 0.9978(7) 0.5637(5) 0.5339(3) 0.053(3) Uani d P 0.365(5) B 4
H H37G 0.9875 0.5846 0.5016 0.080 Uiso calc PR 0.365(5) B 4
H H37H 0.9551 0.5300 0.5348 0.080 Uiso calc PR 0.365(5) B 4
H H37I 1.0517 0.5414 0.5408 0.080 Uiso calc PR 0.365(5) B 4
C C1G 0.3739(3) 0.4943(3) 0.95514(16) 0.0794(13) Uani d . 1 . .
H H1G1 0.3421 0.4691 0.9750 0.095 Uiso calc R 1 . .
H H1G2 0.4055 0.5302 0.9758 0.095 Uiso calc R 1 . .
Cl Cl1G 0.30659(10) 0.53169(7) 0.90646(4) 0.0958(4) Uani d . 1 . .
Cl Cl2G 0.44281(10) 0.43834(9) 0.93625(6) 0.1139(5) Uani d . 1 . .

loop_
_atom_site_aniso_label
_atom_site_aniso_U_11
_atom_site_aniso_U_22
_atom_site_aniso_U_33
_atom_site_aniso_U_12
_atom_site_aniso_U_13
_atom_site_aniso_U_23
O1 0.0250(9) 0.0310(9) 0.0257(9) -0.0065(7) 0.0055(7) -0.0044(7)
O2 0.0284(9) 0.0244(9) 0.0256(9) 0.0036(7) 0.0036(7) 0.0011(7)
O3 0.0292(9) 0.0256(9) 0.0292(9) -0.0007(7) 0.0069(7) -0.0024(7)
O4 0.0289(9) 0.0338(10) 0.0308(10) 0.0044(8) 0.0071(8) -0.0075(8)
C1 0.0199(11) 0.0271(12) 0.0245(12) -0.0075(9) 0.0051(9) -0.0024(10)
C2 0.0200(11) 0.0301(13) 0.0248(12) -0.0033(9) 0.0036(9) 0.0015(10)
C3 0.0252(12) 0.0354(14) 0.0275(13) 0.0013(10) 0.0068(10) -0.0006(11)
C4 0.0319(13) 0.0352(14) 0.0231(13) -0.0027(11) 0.0054(10) -0.0010(11)
C5 0.0323(13) 0.0298(13) 0.0238(13) -0.0024(11) 0.0004(10) 0.0060(10)
C6 0.0246(12) 0.0206(11) 0.0294(13) -0.0064(9) 0.0043(10) -0.0004(10)
C7 0.0333(14) 0.0230(12) 0.0319(14) -0.0006(10) 0.0025(11) 0.0016(10)
C8 0.0272(12) 0.0187(11) 0.0265(13) 0.0077(9) 0.0050(10) 0.0007(9)
C9 0.0286(13) 0.0181(11) 0.0325(14) 0.0025(9) 0.0052(10) -0.0015(10)
C10 0.0342(14) 0.0241(13) 0.0368(15) 0.0044(10) 0.0088(11) 0.0053(11)
C11 0.0297(13) 0.0319(14) 0.0304(14) 0.0100(11) 0.0051(11) 0.0040(11)
C12 0.0247(12) 0.0304(13) 0.0317(14) 0.0069(10) 0.0026(10) -0.0001(11)
C13 0.0262(12) 0.0232(12) 0.0277(13) 0.0073(9) 0.0063(10) -0.0017(10)
C14 0.0237(12) 0.0291(13) 0.0336(14) 0.0055(10) 0.0070(10) 0.0029(11)
C15 0.0223(11) 0.0186(11) 0.0292(13) -0.0036(9) 0.0070(10) -0.0013(9)
C16 0.0178(11) 0.0234(12) 0.0300(13) -0.0014(9) 0.0066(9) 0.0030(10)
C17 0.0230(12) 0.0314(13) 0.0278(13) -0.0025(10) 0.0030(10) 0.0030(10)
C18 0.0319(14) 0.0296(13) 0.0309(14) -0.0064(11) 0.0094(11) -0.0046(11)
C19 0.0289(13) 0.0192(11) 0.0381(15) 0.0017(10) 0.0095(11) -0.0003(10)
C20 0.0203(11) 0.0199(11) 0.0299(13) -0.0025(9) 0.0044(10) 0.0018(10)
C21 0.0296(13) 0.0229(12) 0.0343(14) 0.0001(10) 0.0049(11) 0.0072(11)
C22 0.0207(11) 0.0269(12) 0.0239(12) 0.0058(9) 0.0018(9) 0.0028(10)
C23 0.0224(12) 0.0233(12) 0.0286(13) 0.0034(9) 0.0017(10) 0.0084(10)
C24 0.0267(13) 0.0366(14) 0.0283(13) -0.0011(11) 0.0084(10) 0.0070(11)
C25 0.0329(14) 0.0396(15) 0.0227(13) 0.0005(11) 0.0070(11) 0.0031(11)
C26 0.0264(12) 0.0349(14) 0.0247(13) -0.0002(11) 0.0021(10) 0.0042(11)
C27 0.0190(11) 0.0289(13) 0.0238(12) 0.0048(9) 0.0032(9) 0.0046(10)
C28 0.0201(11) 0.0359(14) 0.0253(13) 0.0025(10) 0.0034(10) 0.0010(10)
C29 0.059(2) 0.057(2) 0.0227(14) 0.0126(16) 0.0065(13) -0.0034(13)
C30 0.166(5) 0.093(3) 0.041(2) 0.055(4) 0.018(3) -0.014(2)
C31 0.145(5) 0.123(4) 0.062(3) -0.037(4) 0.068(3) -0.023(3)
C32 0.089(3) 0.130(4) 0.039(2) 0.032(3) -0.010(2) -0.034(2)
C33 0.0344(14) 0.0368(15) 0.0280(14) -0.0110(11) 0.0042(11) -0.0094(11)
C34 0.0395(16) 0.0499(18) 0.0325(15) 0.0083(13) 0.0013(12) 0.0144(13)
C35 0.054(2) 0.071(2) 0.0329(17) 0.0052(17) 0.0055(14) 0.0095(16)
C36 0.069(2) 0.055(2) 0.050(2) 0.0221(18) 0.0043(18) 0.0224(17)
C37 0.0460(19) 0.084(3) 0.044(2) 0.0002(18) -0.0099(15) 0.0235(19)
C38 0.0385(15) 0.0366(15) 0.0312(14) 0.0012(12) 0.0078(12) -0.0053(12)
C39 0.0534(19) 0.0465(18) 0.0333(16) 0.0049(14) 0.0116(14) -0.0089(13)
C40 0.261(8) 0.078(3) 0.039(2) 0.040(4) 0.049(4) -0.003(2)
C41 0.197(7) 0.099(4) 0.062(3) -0.067(4) 0.030(4) -0.045(3)
C42 0.145(6) 0.313(11) 0.084(4) 0.144(7) -0.022(4) -0.105(6)
C43 0.0424(16) 0.0355(15) 0.0375(16) -0.0018(12) 0.0177(13) -0.0010(12)
C44 0.0406(16) 0.061(2) 0.0201(13) -0.0081(14) 0.0070(11) -0.0064(13)
C45B 0.089(6) 0.064(4) 0.037(3) 0.005(4) 0.018(3) -0.017(3)
C46B 0.059(4) 0.080(5) 0.028(3) -0.005(3) 0.005(3) -0.006(3)
C47B 0.065(5) 0.159(10) 0.044(4) -0.044(6) 0.030(4) -0.044(5)
C48 0.0389(17) 0.0438(18) 0.066(2) 0.0078(14) 0.0152(16) -0.0164(16)
C45 0.101(10) 0.108(11) 0.060(7) -0.058(9) 0.043(7) -0.044(7)
C46 0.098(10) 0.114(10) 0.024(5) 0.006(7) 0.001(5) 0.001(5)
C47 0.088(8) 0.117(11) 0.034(5) 0.045(8) 0.008(5) -0.025(6)
O1A 0.0248(9) 0.0285(9) 0.0243(9) 0.0001(7) 0.0036(7) -0.0053(7)
O2A 0.0272(9) 0.0242(8) 0.0241(9) 0.0002(7) 0.0052(7) 0.0053(7)
O3A 0.0273(9) 0.0249(9) 0.0278(9) -0.0003(7) 0.0036(7) -0.0031(7)
O4A 0.0336(9) 0.0222(8) 0.0209(8) -0.0011(7) 0.0020(7) -0.0011(7)
C1A 0.0168(11) 0.0277(12) 0.0213(11) 0.0036(9) 0.0028(9) -0.0025(9)
C2A 0.0222(11) 0.0260(12) 0.0234(12) 0.0072(9) 0.0057(9) 0.0015(10)
C3A 0.0257(12) 0.0216(12) 0.0274(13) 0.0035(9) 0.0049(10) 0.0000(10)
C4A 0.0230(12) 0.0294(13) 0.0230(12) 0.0015(10) 0.0023(9) -0.0025(10)
C5A 0.0236(12) 0.0343(13) 0.0198(12) 0.0020(10) 0.0035(9) 0.0047(10)
C6A 0.0182(11) 0.0262(12) 0.0271(13) 0.0027(9) 0.0068(9) -0.0001(10)
C7A 0.0228(12) 0.0294(13) 0.0299(13) -0.0029(10) 0.0078(10) 0.0030(10)
C8A 0.0252(12) 0.0181(11) 0.0257(12) -0.0035(9) 0.0050(10) 0.0028(9)
C9A 0.0256(12) 0.0206(11) 0.0296(13) -0.0062(9) 0.0063(10) -0.0013(10)
C10A 0.0325(13) 0.0234(12) 0.0263(13) -0.0094(10) 0.0085(10) -0.0016(10)
C11A 0.0399(14) 0.0204(12) 0.0228(12) -0.0096(10) 0.0043(11) -0.0023(9)
C12A 0.0309(13) 0.0192(11) 0.0295(13) -0.0033(10) 0.0015(10) 0.0017(10)
C13A 0.0272(12) 0.0149(11) 0.0304(13) -0.0040(9) 0.0038(10) 0.0001(9)
C14A 0.0278(12) 0.0199(11) 0.0301(13) 0.0037(9) 0.0075(10) 0.0050(10)
C15A 0.0169(11) 0.0214(11) 0.0248(12) 0.0017(9) 0.0025(9) 0.0001(9)
C16A 0.0182(11) 0.0212(11) 0.0283(13) 0.0034(9) 0.0051(9) 0.0029(9)
C17A 0.0258(12) 0.0265(12) 0.0247(12) 0.0048(10) 0.0049(10) 0.0057(10)
C18A 0.0218(11) 0.0256(12) 0.0256(12) 0.0023(9) 0.0042(9) -0.0022(10)
C19A 0.0196(11) 0.0220(11) 0.0311(13) -0.0018(9) 0.0056(10) 0.0019(10)
C20A 0.0175(11) 0.0245(12) 0.0261(12) 0.0004(9) 0.0055(9) 0.0019(10)
C21A 0.0225(12) 0.0232(12) 0.0287(13) -0.0022(9) 0.0072(10) 0.0023(10)
C22A 0.0286(12) 0.0164(11) 0.0193(11) -0.0007(9) 0.0027(9) 0.0031(9)
C23A 0.0240(12) 0.0179(11) 0.0244(12) -0.0021(9) 0.0058(9) 0.0074(9)
C24A 0.0304(13) 0.0213(12) 0.0266(13) 0.0020(10) 0.0106(10) 0.0026(10)
C25A 0.0299(13) 0.0264(12) 0.0201(12) -0.0005(10) 0.0047(10) 0.0013(10)
C26A 0.0241(12) 0.0263(12) 0.0244(12) 0.0013(10) 0.0012(10) 0.0022(10)
C27A 0.0284(12) 0.0215(11) 0.0210(12) 0.0026(9) 0.0063(9) 0.0038(9)
C28A 0.0252(12) 0.0235(12) 0.0259(12) 0.0056(9) 0.0047(10) 0.0023(10)
C29A 0.0314(13) 0.0397(15) 0.0244(13) 0.0017(11) 0.0027(10) -0.0034(11)
C30A 0.100(3) 0.059(2) 0.0336(18) 0.002(2) -0.0231(19) -0.0047(16)
C31A 0.118(4) 0.050(2) 0.0384(19) -0.027(2) 0.010(2) -0.0114(16)
C32A 0.043(2) 0.186(6) 0.080(3) -0.002(3) 0.015(2) -0.091(4)
C33A 0.0287(14) 0.058(2) 0.0373(16) 0.0015(13) -0.0019(12) -0.0110(14)
C34A 0.0410(15) 0.0317(14) 0.0231(13) -0.0026(11) 0.0053(11) 0.0034(11)
C35A 0.103(5) 0.029(2) 0.036(3) 0.013(3) 0.024(3) 0.013(2)
C36A 0.040(3) 0.070(4) 0.030(3) -0.007(2) 0.000(2) -0.003(2)
C37A 0.047(3) 0.051(3) 0.027(2) 0.005(2) 0.010(2) 0.010(2)
C38A 0.0329(14) 0.0375(15) 0.0268(13) 0.0005(11) 0.0067(11) 0.0014(11)
C39A 0.0415(15) 0.0344(14) 0.0276(14) -0.0011(12) 0.0051(12) -0.0044(11)
C40A 0.132(4) 0.083(3) 0.034(2) -0.039(3) 0.016(2) -0.0137(19)
C41A 0.053(3) 0.273(9) 0.076(3) -0.041(4) 0.001(2) -0.099(5)
C42A 0.275(8) 0.048(2) 0.042(2) 0.037(4) -0.002(3) -0.0184(19)
C43A 0.0440(16) 0.0374(15) 0.0316(15) 0.0091(12) 0.0081(12) -0.0068(12)
C44A 0.0352(14) 0.0373(15) 0.0252(13) -0.0001(11) 0.0036(11) -0.0083(11)
C45A 0.073(2) 0.0421(18) 0.0461(19) -0.0083(16) 0.0024(17) -0.0118(15)
C46A 0.064(2) 0.068(2) 0.0268(15) -0.0078(18) 0.0095(15) -0.0088(15)
C47A 0.0448(19) 0.100(3) 0.0395(19) 0.0093(19) -0.0080(15) -0.0306(19)
C48A 0.0400(15) 0.0280(14) 0.0392(16) -0.0048(11) 0.0074(12) -0.0035(12)
C35C 0.043(5) 0.041(5) 0.031(4) -0.004(4) 0.002(3) 0.018(3)
C36C 0.041(4) 0.047(5) 0.026(4) 0.003(4) 0.006(3) 0.011(3)
C37C 0.085(8) 0.042(5) 0.029(4) 0.007(5) 0.004(4) -0.004(4)
C1G 0.091(3) 0.092(3) 0.056(3) -0.009(3) 0.020(2) -0.014(2)
Cl1G 0.1413(12) 0.0810(8) 0.0632(7) 0.0040(8) 0.0196(7) -0.0072(6)
Cl2G 0.1168(11) 0.1275(12) 0.1013(11) 0.0235(9) 0.0327(9) -0.0333(9)

loop_
_atom_type_symbol
_atom_type_description
_atom_type_scat_dispersion_real
_atom_type_scat_dispersion_imag
_atom_type_scat_source
C C 0.0033 0.0016 'International Tables Vol C Tables 4.2.6.8 and 6.1.1.4'
H H 0.0000 0.0000 'International Tables Vol C Tables 4.2.6.8 and 6.1.1.4'
O O 0.0106 0.0060 'International Tables Vol C Tables 4.2.6.8 and 6.1.1.4'
Cl Cl 0.1484 0.1585 'International Tables Vol C Tables 4.2.6.8 and 6.1.1.4'

loop_
_geom_angle_atom_site_label_1
_geom_angle_atom_site_label_2
_geom_angle_atom_site_label_3
_geom_angle
C1 O1 C33 114.18(18)
C8 O2 C38 115.73(19)
C15 O3 C43 113.77(19)
C22 O4 C48 113.5(2)
C6 C1 O1 120.0(2)
C6 C1 C2 120.9(2)
O1 C1 C2 119.1(2)
C3 C2 C1 118.6(2)
C3 C2 C28 119.6(2)
C1 C2 C28 121.7(2)
C2 C3 C4 121.9(2)
C2 C3 H3 119.0
C4 C3 H3 119.0
C5 C4 C3 117.3(2)
C5 C4 C29 120.7(2)
C3 C4 C29 122.0(2)
C4 C5 C6 122.5(2)
C4 C5 H5 118.7
C6 C5 H5 118.7
C1 C6 C5 118.6(2)
C1 C6 C7 121.4(2)
C5 C6 C7 119.9(2)
C9 C7 C6 110.1(2)
C9 C7 H7A 109.6
C6 C7 H7A 109.6
C9 C7 H7B 109.6
C6 C7 H7B 109.6
H7A C7 H7B 108.2
O2 C8 C13 119.4(2)
O2 C8 C9 119.4(2)
C13 C8 C9 121.0(2)
C10 C9 C8 118.4(2)
C10 C9 C7 121.5(2)
C8 C9 C7 119.9(2)
C9 C10 C11 122.5(2)
C9 C10 H10 118.8
C11 C10 H10 118.8
C12 C11 C10 117.2(2)
C12 C11 C34 123.2(2)
C10 C11 C34 119.5(2)
C11 C12 C13 122.4(2)
C11 C12 H12 118.8
C13 C12 H12 118.8
C8 C13 C12 118.6(2)
C8 C13 C14 120.2(2)
C12 C13 C14 121.3(2)
C13 C14 C16 111.7(2)
C13 C14 H14C 109.3
C16 C14 H14C 109.3
C13 C14 H14D 109.3
C16 C14 H14D 109.3
H14C C14 H14D 107.9
O3 C15 C16 120.0(2)
O3 C15 C20 119.4(2)
C16 C15 C20 120.5(2)
C17 C16 C15 119.1(2)
C17 C16 C14 119.7(2)
C15 C16 C14 121.1(2)
C16 C17 C18 121.8(2)
C16 C17 H17 119.1
C18 C17 H17 119.1
C19 C18 C17 117.3(2)
C19 C18 C39 121.3(2)
C17 C18 C39 121.5(2)
C20 C19 C18 122.6(2)
C20 C19 H19 118.7
C18 C19 H19 118.7
C19 C20 C15 118.6(2)
C19 C20 C21 120.9(2)
C15 C20 C21 120.3(2)
C23 C21 C20 113.2(2)
C23 C21 H21C 108.9
C20 C21 H21C 108.9
C23 C21 H21D 108.9
C20 C21 H21D 108.9
H21C C21 H21D 107.7
O4 C22 C27 119.0(2)
O4 C22 C23 119.3(2)
C27 C22 C23 121.6(2)
C24 C23 C22 118.3(2)
C24 C23 C21 120.5(2)
C22 C23 C21 121.1(2)
C23 C24 C25 122.3(2)
C23 C24 H24 118.8
C25 C24 H24 118.8
C26 C25 C24 117.0(2)
C26 C25 C44 121.1(2)
C24 C25 C44 121.9(2)
C27 C26 C25 122.6(2)
C27 C26 H26 118.7
C25 C26 H26 118.7
C26 C27 C22 118.2(2)
C26 C27 C28 120.6(2)
C22 C27 C28 121.1(2)
C27 C28 C2 113.43(19)
C27 C28 H28C 108.9
C2 C28 H28C 108.9
C27 C28 H28D 108.9
C2 C28 H28D 108.9
H28C C28 H28D 107.7
C32 C29 C30 112.5(4)
C32 C29 C4 111.7(3)
C30 C29 C4 112.7(3)
C32 C29 C31 105.4(4)
C30 C29 C31 106.8(4)
C4 C29 C31 107.2(3)
C29 C30 H30A 109.5
C29 C30 H30B 109.5
H30A C30 H30B 109.5
C29 C30 H30C 109.5
H30A C30 H30C 109.5
H30B C30 H30C 109.5
C29 C31 H31A 109.5
C29 C31 H31B 109.5
H31A C31 H31B 109.5
C29 C31 H31C 109.5
H31A C31 H31C 109.5
H31B C31 H31C 109.5
C29 C32 H32A 109.5
C29 C32 H32B 109.5
H32A C32 H32B 109.5
C29 C32 H32C 109.5
H32A C32 H32C 109.5
H32B C32 H32C 109.5
O1 C33 H33A 109.5
O1 C33 H33B 109.5
H33A C33 H33B 109.5
O1 C33 H33C 109.5
H33A C33 H33C 109.5
H33B C33 H33C 109.5
C11 C34 C36 109.7(3)
C11 C34 C35 109.2(2)
C36 C34 C35 110.2(3)
C11 C34 C37 112.3(3)
C36 C34 C37 108.5(3)
C35 C34 C37 107.0(3)
C34 C35 H35A 109.5
C34 C35 H35B 109.5
H35A C35 H35B 109.5
C34 C35 H35C 109.5
H35A C35 H35C 109.5
H35B C35 H35C 109.5
C34 C36 H36A 109.5
C34 C36 H36B 109.5
H36A C36 H36B 109.5
C34 C36 H36C 109.5
H36A C36 H36C 109.5
H36B C36 H36C 109.5
C34 C37 H37A 109.5
C34 C37 H37B 109.5
H37A C37 H37B 109.5
C34 C37 H37C 109.5
H37A C37 H37C 109.5
H37B C37 H37C 109.5
O2 C38 H38D 109.5
O2 C38 H38E 109.5
H38D C38 H38E 109.5
O2 C38 H38F 109.5
H38D C38 H38F 109.5
H38E C38 H38F 109.5
C42 C39 C40 112.0(5)
C42 C39 C18 110.8(3)
C40 C39 C18 112.3(3)
C42 C39 C41 104.2(6)
C40 C39 C41 109.1(4)
C18 C39 C41 108.0(3)
C39 C40 H40A 109.5
C39 C40 H40B 109.5
H40A C40 H40B 109.5
C39 C40 H40C 109.5
H40A C40 H40C 109.5
H40B C40 H40C 109.5
C39 C41 H41A 109.5
C39 C41 H41B 109.5
H41A C41 H41B 109.5
C39 C41 H41C 109.5
H41A C41 H41C 109.5
H41B C41 H41C 109.5
C39 C42 H42A 109.5
C39 C42 H42B 109.5
H42A C42 H42B 109.5
C39 C42 H42C 109.5
H42A C42 H42C 109.5
H42B C42 H42C 109.5
O3 C43 H43A 109.5
O3 C43 H43B 109.5
H43A C43 H43B 109.5
O3 C43 H43C 109.5
H43A C43 H43C 109.5
H43B C43 H43C 109.5
C46B C44 C47B 110.4(5)
C46B C44 C47 141.9(5)
C47B C44 C47 44.2(6)
C46B C44 C45 57.4(7)
C47B C44 C45 131.4(5)
C47 C44 C45 113.3(9)
C46B C44 C25 107.5(3)
C47B C44 C25 113.5(3)
C47 C44 C25 109.2(4)
C45 C44 C25 114.9(4)
C46B C44 C45B 108.1(5)
C47B C44 C45B 108.3(6)
C47 C44 C45B 68.6(7)
C45 C44 C45B 51.3(6)
C25 C44 C45B 108.9(3)
C46B C44 C46 49.5(5)
C47B C44 C46 65.7(7)
C47 C44 C46 108.9(8)
C45 C44 C46 102.9(8)
C25 C44 C46 107.2(5)
C45B C44 C46 142.3(5)
C44 C45B H45D 109.5
C44 C45B H45E 109.5
C44 C45B H45F 109.5
C44 C46B H46D 109.5
C44 C46B H46E 109.5
C44 C46B H46F 109.5
C44 C47B H47D 109.5
C44 C47B H47E 109.5
C44 C47B H47F 109.5
O4 C48 H48A 109.5
O4 C48 H48B 109.5
H48A C48 H48B 109.5
O4 C48 H48C 109.5
H48A C48 H48C 109.5
H48B C48 H48C 109.5
C44 C45 H45A 109.5
C44 C45 H45B 109.5
H45A C45 H45B 109.5
C44 C45 H45C 109.5
H45A C45 H45C 109.5
H45B C45 H45C 109.5
C44 C46 H46A 109.5
C44 C46 H46B 109.5
H46A C46 H46B 109.5
C44 C46 H46C 109.5
H46A C46 H46C 109.5
H46B C46 H46C 109.5
C44 C47 H47A 109.5
C44 C47 H47B 109.5
H47A C47 H47B 109.5
C44 C47 H47C 109.5
H47A C47 H47C 109.5
H47B C47 H47C 109.5
C1A O1A C33A 113.35(19)
C8A O2A C38A 115.31(18)
C15A O3A C43A 114.37(19)
C22A O4A C48A 115.01(19)
O1A C1A C6A 119.9(2)
O1A C1A C2A 119.4(2)
C6A C1A C2A 120.6(2)
C3A C2A C1A 119.0(2)
C3A C2A C28A 120.4(2)
C1A C2A C28A 120.5(2)
C2A C3A C4A 121.8(2)
C2A C3A H3A 119.1
C4A C3A H3A 119.1
C5A C4A C3A 117.4(2)
C5A C4A C29A 120.9(2)
C3A C4A C29A 121.7(2)
C6A C5A C4A 122.3(2)
C6A C5A H5A 118.8
C4A C5A H5A 118.8
C5A C6A C1A 118.7(2)
C5A C6A C7A 120.3(2)
C1A C6A C7A 121.0(2)
C6A C7A C9A 112.4(2)
C6A C7A H7A1 109.1
C9A C7A H7A1 109.1
C6A C7A H7A2 109.1
C9A C7A H7A2 109.1
H7A1 C7A H7A2 107.9
O2A C8A C9A 119.6(2)
O2A C8A C13A 119.1(2)
C9A C8A C13A 121.1(2)
C10A C9A C8A 118.3(2)
C10A C9A C7A 121.2(2)
C8A C9A C7A 120.4(2)
C11A C10A C9A 122.5(2)
C11A C10A H10A 118.8
C9A C10A H10A 118.8
C10A C11A C12A 117.4(2)
C10A C11A C34A 121.8(2)
C12A C11A C34A 120.8(2)
C13A C12A C11A 122.6(2)
C13A C12A H12A 118.7
C11A C12A H12A 118.7
C12A C13A C8A 118.2(2)
C12A C13A C14A 121.6(2)
C8A C13A C14A 120.0(2)
C13A C14A C16A 111.04(19)
C13A C14A H14A 109.4
C16A C14A H14A 109.4
C13A C14A H14B 109.4
C16A C14A H14B 109.4
H14A C14A H14B 108.0
C16A C15A O3A 119.8(2)
C16A C15A C20A 120.7(2)
O3A C15A C20A 119.2(2)
C15A C16A C17A 118.8(2)
C15A C16A C14A 121.8(2)
C17A C16A C14A 119.1(2)
C18A C17A C16A 122.2(2)
C18A C17A H17A 118.9
C16A C17A H17A 118.9
C17A C18A C19A 117.2(2)
C17A C18A C39A 122.3(2)
C19A C18A C39A 120.5(2)
C20A C19A C18A 122.6(2)
C20A C19A H19A 118.7
C18A C19A H19A 118.7
C19A C20A C15A 118.3(2)
C19A C20A C21A 120.4(2)
C15A C20A C21A 121.2(2)
C20A C21A C23A 113.02(19)
C20A C21A H21A 109.0
C23A C21A H21A 109.0
C20A C21A H21B 109.0
C23A C21A H21B 109.0
H21A C21A H21B 107.8
O4A C22A C27A 120.0(2)
O4A C22A C23A 119.0(2)
C27A C22A C23A 120.9(2)
C24A C23A C22A 118.4(2)
C24A C23A C21A 121.2(2)
C22A C23A C21A 120.4(2)
C23A C24A C25A 122.8(2)
C23A C24A H24A 118.6
C25A C24A H24A 118.6
C26A C25A C24A 117.1(2)
C26A C25A C44A 122.6(2)
C24A C25A C44A 120.3(2)
C27A C26A C25A 122.2(2)
C27A C26A H26A 118.9
C25A C26A H26A 118.9
C26A C27A C22A 118.6(2)
C26A C27A C28A 120.6(2)
C22A C27A C28A 120.7(2)
C2A C28A C27A 113.01(19)
C2A C28A H28A 109.0
C27A C28A H28A 109.0
C2A C28A H28B 109.0
C27A C28A H28B 109.0
H28A C28A H28B 107.8
C31A C29A C30A 107.1(3)
C31A C29A C32A 109.0(4)
C30A C29A C32A 108.6(3)
C31A C29A C4A 112.7(2)
C30A C29A C4A 111.1(2)
C32A C29A C4A 108.3(2)
C29A C30A H30D 109.5
C29A C30A H30E 109.5
H30D C30A H30E 109.5
C29A C30A H30F 109.5
H30D C30A H30F 109.5
H30E C30A H30F 109.5
C29A C31A H31D 109.5
C29A C31A H31E 109.5
H31D C31A H31E 109.5
C29A C31A H31F 109.5
H31D C31A H31F 109.5
H31E C31A H31F 109.5
C29A C32A H32D 109.5
C29A C32A H32E 109.5
H32D C32A H32E 109.5
C29A C32A H32F 109.5
H32D C32A H32F 109.5
H32E C32A H32F 109.5
O1A C33A H33D 109.5
O1A C33A H33E 109.5
H33D C33A H33E 109.5
O1A C33A H33F 109.5
H33D C33A H33F 109.5
H33E C33A H33F 109.5
C37C C34A C35A 138.4(5)
C37C C34A C35C 115.6(6)
C35A C34A C35C 48.3(4)
C37C C34A C36A 52.3(5)
C35A C34A C36A 113.3(4)
C35C C34A C36A 143.0(4)
C37C C34A C11A 111.1(4)
C35A C34A C11A 110.6(3)
C35C C34A C11A 109.1(3)
C36A C34A C11A 107.7(3)
C37C C34A C37A 56.3(5)
C35A C34A C37A 107.3(4)
C35C C34A C37A 63.1(4)
C36A C34A C37A 106.5(3)
C11A C34A C37A 111.5(3)
C37C C34A C36C 106.3(5)
C35A C34A C36C 56.8(4)
C35C C34A C36C 102.6(5)
C36A C34A C36C 59.0(4)
C11A C34A C36C 111.9(3)
C37A C34A C36C 136.7(4)
C34A C35A H35D 109.5
C34A C35A H35E 109.5
C34A C35A H35F 109.5
C34A C36A H36D 109.5
C34A C36A H36E 109.5
C34A C36A H36F 109.5
C34A C37A H37D 109.5
C34A C37A H37E 109.5
C34A C37A H37F 109.5
O2A C38A H38A 109.5
O2A C38A H38B 109.5
H38A C38A H38B 109.5
O2A C38A H38C 109.5
H38A C38A H38C 109.5
H38B C38A H38C 109.5
C41A C39A C40A 110.0(4)
C41A C39A C42A 107.0(5)
C40A C39A C42A 107.8(4)
C41A C39A C18A 109.6(3)
C40A C39A C18A 112.0(3)
C42A C39A C18A 110.3(3)
C39A C40A H40D 109.5
C39A C40A H40E 109.5
H40D C40A H40E 109.5
C39A C40A H40F 109.5
H40D C40A H40F 109.5
H40E C40A H40F 109.5
C39A C41A H41D 109.5
C39A C41A H41E 109.5
H41D C41A H41E 109.5
C39A C41A H41F 109.5
H41D C41A H41F 109.5
H41E C41A H41F 109.5
C39A C42A H42D 109.5
C39A C42A H42E 109.5
H42D C42A H42E 109.5
C39A C42A H42F 109.5
H42D C42A H42F 109.5
H42E C42A H42F 109.5
O3A C43A H43D 109.5
O3A C43A H43E 109.5
H43D C43A H43E 109.5
O3A C43A H43F 109.5
H43D C43A H43F 109.5
H43E C43A H43F 109.5
C47A C44A C25A 112.6(2)
C47A C44A C45A 108.9(3)
C25A C44A C45A 108.7(2)
C47A C44A C46A 108.2(3)
C25A C44A C46A 110.1(2)
C45A C44A C46A 108.2(3)
C44A C45A H45G 109.5
C44A C45A H45H 109.5
H45G C45A H45H 109.5
C44A C45A H45I 109.5
H45G C45A H45I 109.5
H45H C45A H45I 109.5
C44A C46A H46G 109.5
C44A C46A H46H 109.5
H46G C46A H46H 109.5
C44A C46A H46I 109.5
H46G C46A H46I 109.5
H46H C46A H46I 109.5
C44A C47A H47G 109.5
C44A C47A H47H 109.5
H47G C47A H47H 109.5
C44A C47A H47I 109.5
H47G C47A H47I 109.5
H47H C47A H47I 109.5
O4A C48A H48D 109.5
O4A C48A H48E 109.5
H48D C48A H48E 109.5
O4A C48A H48F 109.5
H48D C48A H48F 109.5
H48E C48A H48F 109.5
C34A C35C H35G 109.5
C34A C35C H35H 109.5
C34A C35C H35I 109.5
C34A C36C H36G 109.5
C34A C36C H36H 109.5
C34A C36C H36I 109.5
C34A C37C H37G 109.5
C34A C37C H37H 109.5
C34A C37C H37I 109.5
Cl1G C1G Cl2G 112.1(2)
Cl1G C1G H1G1 109.2
Cl2G C1G H1G1 109.2
Cl1G C1G H1G2 109.2
Cl2G C1G H1G2 109.2
H1G1 C1G H1G2 107.9

loop_
_geom_bond_atom_site_label_1
_geom_bond_atom_site_label_2
_geom_bond_distance
O1 C1 1.390(3)
O1 C33 1.428(3)
O2 C8 1.376(3)
O2 C38 1.428(3)
O3 C15 1.390(3)
O3 C43 1.418(3)
O4 C22 1.392(3)
O4 C48 1.433(3)
C1 C6 1.389(3)
C1 C2 1.397(3)
C2 C3 1.396(4)
C2 C28 1.523(3)
C3 C4 1.397(4)
C3 H3 0.9500
C4 C5 1.390(4)
C4 C29 1.538(4)
C5 C6 1.391(4)
C5 H5 0.9500
C6 C7 1.520(4)
C7 C9 1.517(4)
C7 H7A 0.9900
C7 H7B 0.9900
C8 C13 1.398(3)
C8 C9 1.400(4)
C9 C10 1.387(4)
C10 C11 1.407(4)
C10 H10 0.9500
C11 C12 1.386(4)
C11 C34 1.529(4)
C12 C13 1.398(3)
C12 H12 0.9500
C13 C14 1.515(4)
C14 C16 1.527(3)
C14 H14C 0.9900
C14 H14D 0.9900
C15 C16 1.395(3)
C15 C20 1.396(3)
C16 C17 1.391(4)
C17 C18 1.396(4)
C17 H17 0.9500
C18 C19 1.392(4)
C18 C39 1.532(4)
C19 C20 1.387(4)
C19 H19 0.9500
C20 C21 1.520(3)
C21 C23 1.517(4)
C21 H21C 0.9900
C21 H21D 0.9900
C22 C27 1.393(4)
C22 C23 1.394(3)
C23 C24 1.391(4)
C24 C25 1.404(4)
C24 H24 0.9500
C25 C26 1.395(4)
C25 C44 1.532(4)
C26 C27 1.391(3)
C26 H26 0.9500
C27 C28 1.517(3)
C28 H28C 0.9900
C28 H28D 0.9900
C29 C32 1.495(5)
C29 C30 1.505(5)
C29 C31 1.569(6)
C30 H30A 0.9800
C30 H30B 0.9800
C30 H30C 0.9800
C31 H31A 0.9800
C31 H31B 0.9800
C31 H31C 0.9800
C32 H32A 0.9800
C32 H32B 0.9800
C32 H32C 0.9800
C33 H33A 0.9800
C33 H33B 0.9800
C33 H33C 0.9800
C34 C36 1.534(5)
C34 C35 1.536(5)
C34 C37 1.544(5)
C35 H35A 0.9800
C35 H35B 0.9800
C35 H35C 0.9800
C36 H36A 0.9800
C36 H36B 0.9800
C36 H36C 0.9800
C37 H37A 0.9800
C37 H37B 0.9800
C37 H37C 0.9800
C38 H38D 0.9800
C38 H38E 0.9800
C38 H38F 0.9800
C39 C42 1.488(6)
C39 C40 1.506(6)
C39 C41 1.534(6)
C40 H40A 0.9800
C40 H40B 0.9800
C40 H40C 0.9800
C41 H41A 0.9800
C41 H41B 0.9800
C41 H41C 0.9800
C42 H42A 0.9800
C42 H42B 0.9800
C42 H42C 0.9800
C43 H43A 0.9800
C43 H43B 0.9800
C43 H43C 0.9800
C44 C46B 1.494(7)
C44 C47B 1.499(7)
C44 C47 1.503(11)
C44 C45 1.520(11)
C44 C45B 1.573(7)
C44 C46 1.592(12)
C45B H45D 0.9800
C45B H45E 0.9800
C45B H45F 0.9800
C46B H46D 0.9800
C46B H46E 0.9800
C46B H46F 0.9800
C47B H47D 0.9800
C47B H47E 0.9800
C47B H47F 0.9800
C48 H48A 0.9800
C48 H48B 0.9800
C48 H48C 0.9800
C45 H45A 0.9800
C45 H45B 0.9800
C45 H45C 0.9800
C46 H46A 0.9800
C46 H46B 0.9800
C46 H46C 0.9800
C47 H47A 0.9800
C47 H47B 0.9800
C47 H47C 0.9800
O1A C1A 1.386(3)
O1A C33A 1.433(3)
O2A C8A 1.382(3)
O2A C38A 1.432(3)
O3A C15A 1.390(3)
O3A C43A 1.435(3)
O4A C22A 1.392(3)
O4A C48A 1.425(3)
C1A C6A 1.396(3)
C1A C2A 1.397(3)
C2A C3A 1.391(3)
C2A C28A 1.519(3)
C3A C4A 1.400(3)
C3A H3A 0.9500
C4A C5A 1.397(4)
C4A C29A 1.542(3)
C5A C6A 1.389(3)
C5A H5A 0.9500
C6A C7A 1.520(3)
C7A C9A 1.521(3)
C7A H7A1 0.9900
C7A H7A2 0.9900
C8A C9A 1.398(3)
C8A C13A 1.403(3)
C9A C10A 1.395(3)
C10A C11A 1.392(4)
C10A H10A 0.9500
C11A C12A 1.394(4)
C11A C34A 1.539(3)
C12A C13A 1.391(3)
C12A H12A 0.9500
C13A C14A 1.515(3)
C14A C16A 1.523(3)
C14A H14A 0.9900
C14A H14B 0.9900
C15A C16A 1.388(3)
C15A C20A 1.402(3)
C16A C17A 1.404(3)
C17A C18A 1.386(3)
C17A H17A 0.9500
C18A C19A 1.398(3)
C18A C39A 1.535(4)
C19A C20A 1.393(3)
C19A H19A 0.9500
C20A C21A 1.516(3)
C21A C23A 1.517(3)
C21A H21A 0.9900
C21A H21B 0.9900
C22A C27A 1.397(3)
C22A C23A 1.402(3)
C23A C24A 1.383(3)
C24A C25A 1.397(4)
C24A H24A 0.9500
C25A C26A 1.397(3)
C25A C44A 1.535(3)
C26A C27A 1.391(3)
C26A H26A 0.9500
C27A C28A 1.524(3)
C28A H28A 0.9900
C28A H28B 0.9900
C29A C31A 1.513(5)
C29A C30A 1.518(4)
C29A C32A 1.527(5)
C30A H30D 0.9800
C30A H30E 0.9800
C30A H30F 0.9800
C31A H31D 0.9800
C31A H31E 0.9800
C31A H31F 0.9800
C32A H32D 0.9800
C32A H32E 0.9800
C32A H32F 0.9800
C33A H33D 0.9800
C33A H33E 0.9800
C33A H33F 0.9800
C34A C37C 1.439(9)
C34A C35A 1.476(5)
C34A C35C 1.520(8)
C34A C36A 1.525(5)
C34A C37A 1.588(5)
C34A C36C 1.667(8)
C35A H35D 0.9800
C35A H35E 0.9800
C35A H35F 0.9800
C36A H36D 0.9800
C36A H36E 0.9800
C36A H36F 0.9800
C37A H37D 0.9800
C37A H37E 0.9800
C37A H37F 0.9800
C38A H38A 0.9800
C38A H38B 0.9800
C38A H38C 0.9800
C39A C41A 1.504(5)
C39A C40A 1.505(5)
C39A C42A 1.509(5)
C40A H40D 0.9800
C40A H40E 0.9800
C40A H40F 0.9800
C41A H41D 0.9800
C41A H41E 0.9800
C41A H41F 0.9800
C42A H42D 0.9800
C42A H42E 0.9800
C42A H42F 0.9800
C43A H43D 0.9800
C43A H43E 0.9800
C43A H43F 0.9800
C44A C47A 1.522(4)
C44A C45A 1.535(4)
C44A C46A 1.536(4)
C45A H45G 0.9800
C45A H45H 0.9800
C45A H45I 0.9800
C46A H46G 0.9800
C46A H46H 0.9800
C46A H46I 0.9800
C47A H47G 0.9800
C47A H47H 0.9800
C47A H47I 0.9800
C48A H48D 0.9800
C48A H48E 0.9800
C48A H48F 0.9800
C35C H35G 0.9800
C35C H35H 0.9800
C35C H35I 0.9800
C36C H36G 0.9800
C36C H36H 0.9800
C36C H36I 0.9800
C37C H37G 0.9800
C37C H37H 0.9800
C37C H37I 0.9800
C1G Cl1G 1.732(5)
C1G Cl2G 1.762(5)
C1G H1G1 0.9900
C1G H1G2 0.9900

loop_
_geom_hbond_atom_site_label_D
_geom_hbond_atom_site_label_H
_geom_hbond_atom_site_label_A
_geom_hbond_site_symmetry_A
_geom_hbond_distance_DH
_geom_hbond_distance_HA
_geom_hbond_distance_DA
_geom_hbond_angle_DHA
C33A H33E Cl1G 1_655 0.98 2.92 3.711(3) 138.8
C46 H46A Cl2G 3_667 0.98 2.89 3.551(10) 125.8
C7A H7A1 CgC 1_655 0.99 2.88 3.733(2) 145.2
C33 H33A CgA' 2_756 0.98 2.74 3.549(3) 140.3
C48 H48A CgC' . 0.98 2.76 3.526(3) 135.5

loop_
_geom_torsion_atom_site_label_1
_geom_torsion_atom_site_label_2
_geom_torsion_atom_site_label_3
_geom_torsion_atom_site_label_4
_geom_torsion
C33 O1 C1 C6 -94.5(3)
C33 O1 C1 C2 89.2(3)
C6 C1 C2 C3 2.9(3)
O1 C1 C2 C3 179.2(2)
C6 C1 C2 C28 -174.1(2)
O1 C1 C2 C28 2.2(3)
C1 C2 C3 C4 0.3(4)
C28 C2 C3 C4 177.4(2)
C2 C3 C4 C5 -2.3(4)
C2 C3 C4 C29 177.4(3)
C3 C4 C5 C6 1.2(4)
C29 C4 C5 C6 -178.6(3)
O1 C1 C6 C5 179.8(2)
C2 C1 C6 C5 -4.0(3)
O1 C1 C6 C7 -4.3(3)
C2 C1 C6 C7 172.0(2)
C4 C5 C6 C1 1.9(4)
C4 C5 C6 C7 -174.1(2)
C1 C6 C7 C9 -113.2(3)
C5 C6 C7 C9 62.7(3)
C38 O2 C8 C13 -95.4(3)
C38 O2 C8 C9 89.5(3)
O2 C8 C9 C10 175.6(2)
C13 C8 C9 C10 0.7(4)
O2 C8 C9 C7 0.8(3)
C13 C8 C9 C7 -174.2(2)
C6 C7 C9 C10 -106.5(3)
C6 C7 C9 C8 68.2(3)
C8 C9 C10 C11 -1.7(4)
C7 C9 C10 C11 173.1(2)
C9 C10 C11 C12 1.8(4)
C9 C10 C11 C34 -177.0(2)
C10 C11 C12 C13 -0.9(4)
C34 C11 C12 C13 177.8(2)
O2 C8 C13 C12 -174.8(2)
C9 C8 C13 C12 0.2(3)
O2 C8 C13 C14 4.4(3)
C9 C8 C13 C14 179.4(2)
C11 C12 C13 C8 0.0(4)
C11 C12 C13 C14 -179.2(2)
C8 C13 C14 C16 -70.2(3)
C12 C13 C14 C16 109.0(3)
C43 O3 C15 C16 90.7(3)
C43 O3 C15 C20 -92.6(3)
O3 C15 C16 C17 179.2(2)
C20 C15 C16 C17 2.5(3)
O3 C15 C16 C14 1.9(3)
C20 C15 C16 C14 -174.8(2)
C13 C14 C16 C17 -65.4(3)
C13 C14 C16 C15 112.0(3)
C15 C16 C17 C18 0.1(4)
C14 C16 C17 C18 177.5(2)
C16 C17 C18 C19 -1.6(4)
C16 C17 C18 C39 179.3(2)
C17 C18 C19 C20 0.6(4)
C39 C18 C19 C20 179.6(2)
C18 C19 C20 C15 2.0(4)
C18 C19 C20 C21 -174.7(2)
O3 C15 C20 C19 179.8(2)
C16 C15 C20 C19 -3.5(3)
O3 C15 C20 C21 -3.6(3)
C16 C15 C20 C21 173.2(2)
C19 C20 C21 C23 116.1(3)
C15 C20 C21 C23 -60.4(3)
C48 O4 C22 C27 95.8(3)
C48 O4 C22 C23 -87.3(3)
O4 C22 C23 C24 -178.9(2)
C27 C22 C23 C24 -2.1(3)
O4 C22 C23 C21 -1.9(3)
C27 C22 C23 C21 174.9(2)
C20 C21 C23 C24 115.1(3)
C20 C21 C23 C22 -61.7(3)
C22 C23 C24 C25 0.5(4)
C21 C23 C24 C25 -176.4(2)
C23 C24 C25 C26 1.0(4)
C23 C24 C25 C44 179.0(2)
C24 C25 C26 C27 -1.2(4)
C44 C25 C26 C27 -179.2(2)
C25 C26 C27 C22 -0.2(4)
C25 C26 C27 C28 176.3(2)
O4 C22 C27 C26 178.8(2)
C23 C22 C27 C26 1.9(3)
O4 C22 C27 C28 2.2(3)
C23 C22 C27 C28 -174.6(2)
C26 C27 C28 C2 -109.2(3)
C22 C27 C28 C2 67.3(3)
C3 C2 C28 C27 -118.8(3)
C1 C2 C28 C27 58.2(3)
C5 C4 C29 C32 -41.0(5)
C3 C4 C29 C32 139.2(4)
C5 C4 C29 C30 -168.9(4)
C3 C4 C29 C30 11.4(5)
C5 C4 C29 C31 73.9(4)
C3 C4 C29 C31 -105.8(4)
C12 C11 C34 C36 118.2(3)
C10 C11 C34 C36 -63.1(3)
C12 C11 C34 C35 -121.0(3)
C10 C11 C34 C35 57.7(4)
C12 C11 C34 C37 -2.5(4)
C10 C11 C34 C37 176.2(3)
C19 C18 C39 C42 -36.7(6)
C17 C18 C39 C42 142.4(5)
C19 C18 C39 C40 -162.8(4)
C17 C18 C39 C40 16.3(5)
C19 C18 C39 C41 76.9(4)
C17 C18 C39 C41 -104.1(4)
C26 C25 C44 C46B -64.9(4)
C24 C25 C44 C46B 117.2(4)
C26 C25 C44 C47B 172.7(6)
C24 C25 C44 C47B -5.2(7)
C26 C25 C44 C47 125.2(8)
C24 C25 C44 C47 -52.7(8)
C26 C25 C44 C45 -3.3(8)
C24 C25 C44 C45 178.8(8)
C26 C25 C44 C45B 52.0(5)
C24 C25 C44 C45B -125.9(4)
C26 C25 C44 C46 -116.9(6)
C24 C25 C44 C46 65.2(6)
C33A O1A C1A C6A -98.2(3)
C33A O1A C1A C2A 84.6(3)
O1A C1A C2A C3A -178.6(2)
C6A C1A C2A C3A 4.1(3)
O1A C1A C2A C28A 4.3(3)
C6A C1A C2A C28A -172.9(2)
C1A C2A C3A C4A -2.2(3)
C28A C2A C3A C4A 174.8(2)
C2A C3A C4A C5A -0.5(3)
C2A C3A C4A C29A 177.5(2)
C3A C4A C5A C6A 1.4(3)
C29A C4A C5A C6A -176.7(2)
C4A C5A C6A C1A 0.5(3)
C4A C5A C6A C7A -177.8(2)
O1A C1A C6A C5A 179.5(2)
C2A C1A C6A C5A -3.3(3)
O1A C1A C6A C7A -2.2(3)
C2A C1A C6A C7A 175.0(2)
C5A C6A C7A C9A 66.0(3)
C1A C6A C7A C9A -112.3(2)
C38A O2A C8A C9A 93.6(3)
C38A O2A C8A C13A -91.3(3)
O2A C8A C9A C10A 175.4(2)
C13A C8A C9A C10A 0.4(3)
O2A C8A C9A C7A -1.9(3)
C13A C8A C9A C7A -176.9(2)
C6A C7A C9A C10A -110.0(3)
C6A C7A C9A C8A 67.2(3)
C8A C9A C10A C11A -1.0(4)
C7A C9A C10A C11A 176.2(2)
C9A C10A C11A C12A 1.1(4)
C9A C10A C11A C34A -177.6(2)
C10A C11A C12A C13A -0.6(4)
C34A C11A C12A C13A 178.1(2)
C11A C12A C13A C8A 0.0(3)
C11A C12A C13A C14A -175.7(2)
O2A C8A C13A C12A -174.9(2)
C9A C8A C13A C12A 0.1(3)
O2A C8A C13A C14A 0.9(3)
C9A C8A C13A C14A 175.9(2)
C12A C13A C14A C16A 109.1(2)
C8A C13A C14A C16A -66.5(3)
C43A O3A C15A C16A 102.0(3)
C43A O3A C15A C20A -83.2(3)
O3A C15A C16A C17A 178.2(2)
C20A C15A C16A C17A 3.5(3)
O3A C15A C16A C14A 3.6(3)
C20A C15A C16A C14A -171.1(2)
C13A C14A C16A C15A 114.8(2)
C13A C14A C16A C17A -59.7(3)
C15A C16A C17A C18A -1.3(3)
C14A C16A C17A C18A 173.4(2)
C16A C17A C18A C19A -0.6(3)
C16A C17A C18A C39A -179.2(2)
C17A C18A C19A C20A 0.3(3)
C39A C18A C19A C20A 178.9(2)
C18A C19A C20A C15A 1.9(3)
C18A C19A C20A C21A -173.6(2)
C16A C15A C20A C19A -3.8(3)
O3A C15A C20A C19A -178.47(19)
C16A C15A C20A C21A 171.6(2)
O3A C15A C20A C21A -3.1(3)
C19A C20A C21A C23A 114.0(2)
C15A C20A C21A C23A -61.3(3)
C48A O4A C22A C27A 87.2(3)
C48A O4A C22A C23A -96.8(2)
O4A C22A C23A C24A -177.34(19)
C27A C22A C23A C24A -1.4(3)
O4A C22A C23A C21A 1.0(3)
C27A C22A C23A C21A 177.0(2)
C20A C21A C23A C24A 113.6(2)
C20A C21A C23A C22A -64.7(3)
C22A C23A C24A C25A 1.4(3)
C21A C23A C24A C25A -177.0(2)
C23A C24A C25A C26A -1.2(4)
C23A C24A C25A C44A 176.9(2)
C24A C25A C26A C27A 0.9(4)
C44A C25A C26A C27A -177.1(2)
C25A C26A C27A C22A -0.9(4)
C25A C26A C27A C28A 176.8(2)
O4A C22A C27A C26A 177.1(2)
C23A C22A C27A C26A 1.1(3)
O4A C22A C27A C28A -0.6(3)
C23A C22A C27A C28A -176.5(2)
C3A C2A C28A C27A -118.3(2)
C1A C2A C28A C27A 58.7(3)
C26A C27A C28A C2A -115.3(2)
C22A C27A C28A C2A 62.4(3)
C5A C4A C29A C31A -163.8(3)
C3A C4A C29A C31A 18.3(4)
C5A C4A C29A C30A -43.6(4)
C3A C4A C29A C30A 138.4(3)
C5A C4A C29A C32A 75.5(4)
C3A C4A C29A C32A -102.4(4)
C10A C11A C34A C37C 60.6(6)
C12A C11A C34A C37C -118.1(6)
C10A C11A C34A C35A -119.5(4)
C12A C11A C34A C35A 61.8(4)
C10A C11A C34A C35C -68.0(5)
C12A C11A C34A C35C 113.3(5)
C10A C11A C34A C36A 116.2(3)
C12A C11A C34A C36A -62.5(4)
C10A C11A C34A C37A -0.3(4)
C12A C11A C34A C37A -178.9(3)
C10A C11A C34A C36C 179.1(4)
C12A C11A C34A C36C 0.5(5)
C17A C18A C39A C41A -103.5(4)
C19A C18A C39A C41A 77.9(5)
C17A C18A C39A C40A 18.9(4)
C19A C18A C39A C40A -159.7(3)
C17A C18A C39A C42A 139.0(4)
C19A C18A C39A C42A -39.6(5)
C26A C25A C44A C47A -7.4(4)
C24A C25A C44A C47A 174.6(3)
C26A C25A C44A C45A 113.3(3)
C24A C25A C44A C45A -64.6(3)
C26A C25A C44A C46A -128.4(3)
C24A C25A C44A C46A 53.7(3)
